data_2101104
loop_
_publ_author_name
'Yoshida, S.'
'Yasui, M.'
'Iwasaki, F.'
'Yamamoto, Y.'
'Chen, X.'
'Akiba, K.'

_publ_section_title
;
 Crystal and molecular structures of bismuth compounds of a
 spiro-\s-sulfurane type
;
_journal_issue 2
_journal_name_full 'Acta Crystallographica Section B'
_journal_page_first 151
_journal_page_last 157
_journal_paper_doi 10.1107/S0108768193010201
_journal_volume 50
_journal_year 1994
_chemical_formula_moiety 'C19 H23 Bi1 O2'
_chemical_formula_sum 'C19 H23 Bi O2'
_chemical_formula_weight 492.37
_space_group_IT_number 14
_space_group_name_Hall '-P 2yn'
_space_group_name_H-M_alt 'P 1 21/n 1'
_symmetry_cell_setting monoclinic
_symmetry_space_group_name_Hall '-P 2yn'
_symmetry_space_group_name_H-M 'P 1 21/n 1'
_cell_angle_alpha 90.
_cell_angle_beta 103.17(3)
_cell_angle_gamma 90.
_cell_formula_units_Z 4
_cell_length_a 11.635(3)
_cell_length_b 8.837(2)
_cell_length_c 18.149(4)
_cell_volume 1817.0(8)
_diffrn_radiation_type Mo
_diffrn_radiation_wavelength 0.71069
_exptl_absorpt_coefficient_mu 9.680
_exptl_crystal_density_diffrn 1.800
_exptl_crystal_F_000 944
_cod_data_source_file as0619.cif
_cod_data_source_block as0619a
_cod_original_cell_volume 1817.0(7)
_cod_original_formula_sum 'C19 H23 Bi1 O2'
_cod_database_code 2101104

loop_
_space_group_symop_id
_space_group_symop_operation_xyz
1 x,y,z
2 -x+1/2,y+1/2,-z+1/2
3 -x,-y,-z
4 x+1/2,-y+1/2,z+1/2

loop_
_atom_site_label
_atom_site_fract_x
_atom_site_fract_y
_atom_site_fract_z
Bi(1) .50003(3) .10858(4) .10119(2)
O(1) .5587(6) -.0947(8) .0579(4)
O(2) .3847(7) .2737(9) .1757(5)
C(11) .5672(8) -.0279(12) .2063(6)
C(12) .6214(8) -.1625(12) .1918(6)
C(13) .6713(10) -.2587(15) .2518(7)
C(14) .6627(10) -.2227(15) .3260(6)
C(15) .6079(10) -.0916(14) .3405(6)
C(16) .5587(9) .0053(13) .2807(6)
C(17) .6318(9) -.1955(11) .1104(6)
C(18) .7616(10) -.1701(16) .1064(7)
C(19) .5933(13) -.3593(13) .0850(8)
C(21) .3149(8) .0262(11) .0913(5)
C(22) .2312(8) .1068(11) .1201(5)
C(23) .1164(9) .0497(15) .1079(6)
C(24) .0861(10) -.0893(15) .0741(7)
C(25) .1696(10) -.1718(14) .0480(6)
C(26) .2839(9) -.1141(11) .0558(6)
C(27) .2590(9) .2609(12) .1582(6)
C(28) .2059(15) .3885(14) .1039(8)
C(29) .2136(11) .2682(14) .2317(7)
C(30) .4405(14) .4074(14) .2132(9)
H(13) .714(10) -.356(11) .242(7)
H(14) .701(10) -.303(13) .367(6)
H(15) .603(9) -.069(12) .394(6)
H(16) .518(12) .104(12) .291(7)
H(181) .764(10) -.173(14) .049(7)
H(182) .812(11) -.256(14) .134(7)
H(183) .787(12) -.071(14) .125(7)
H(191) .621(11) -.383(11) .034(7)
H(192) .507(11) -.371(13) .079(8)
H(193) .638(11) -.433(13) .127(7)
H(23) .053(10) .111(11) .127(6)
H(24) .001(11) -.127(12) .067(8)
H(25) .148(9) -.277(13) .022(6)
H(26) .345(9) -.176(12) .037(6)
H(281) .225(10) .488(16) .128(7)
H(282) .236(13) .381(13) .057(8)
H(283) .116(13) .376(13) .090(8)
H(291) .254(10) .189(13) .269(6)
H(292) .123(10) .247(14) .219(6)
H(293) .228(10) .373(10) .255(6)
H(301) .421(12) .424(13) .267(7)
H(302) .535(13) .404(12) .221(7)
H(303) .407(11) .500(17) .178(7)

loop_
_geom_angle_atom_site_label_1
_geom_angle_atom_site_label_2
_geom_angle_atom_site_label_3
_geom_angle
O(1) Bi(1) O(2) 157.3(3)
O(1) Bi(1) C(11) 77.4(3)
O(2) Bi(1) C(11) 88.9(3)
O(1) Bi(1) C(21) 94.5(3)
O(2) Bi(1) C(21) 67.6(3)
C(11) Bi(1) C(21) 92.1(4)
Bi(1) O(1) C(17) 118.0(6)
Bi(1) C(11) C(12) 112.5(7)
Bi(1) C(11) C(16) 128.1(8)
C(11) C(12) C(17) 118.7(9)
C(13) C(12) C(17) 121.6(10)
O(1) C(17) C(12) 110.9(8)
O(1) C(17) C(18) 108.5(9)
O(1) C(17) C(19) 107.1(9)
C(12) C(17) C(18) 108.0(9)
C(12) C(17) C(19) 112.4(9)
C(18) C(17) C(19) 109.9(10)
Bi(1) O(2) C(27) 118.0(6)
Bi(1) O(2) C(30) 118.8(8)
C(27) O(2) C(30) 119.8(10)
Bi(1) C(21) C(22) 122.8(7)
Bi(1) C(21) C(26) 117.7(7)
C(21) C(22) C(27) 121.9(9)
C(23) C(22) C(27) 119.3(9)
O(2) C(27) C(22) 105.8(8)
O(2) C(27) C(28) 109.1(10)
O(2) C(27) C(29) 109.8(9)
C(22) C(27) C(28) 110.6(10)
C(22) C(27) C(29) 110.5(9)
C(28) C(27) C(29) 111.0(10)

loop_
_geom_bond_atom_site_label_1
_geom_bond_atom_site_label_2
_geom_bond_distance
Bi(1) O(1) 2.134(7)
Bi(1) O(2) 2.566(8)
Bi(1) C(11) 2.242(11)
Bi(1) C(21) 2.241(10)
O(1) C(17) 1.434(13)
C(11) C(12) 1.399(15)
C(12) C(17) 1.537(15)
C(17) C(18) 1.545(17)
C(17) C(19) 1.554(19)
O(2) C(27) 1.429(14)
O(2) C(30) 1.442(19)
C(21) C(22) 1.401(14)
C(22) C(27) 1.528(14)
C(27) C(28) 1.53(2)
C(27) C(29) 1.543(16)
